data_4308330
loop_
_publ_author_name
'Merii Kato'
'Tomoaki Tanase'

_publ_contact_author_address
;
    Department of Chemistry, Faculty of Science, Nara Women's University, 
 Kitauoya-higashi-machi, Nara 630-8285, Japan
;
_publ_contact_author_email tanase@cc.nara-wu.ac.jp
_publ_contact_author_fax +81-742-20-3399
_publ_contact_author_name ' Tomoaki Tanae'
_publ_contact_author_phone +81-742-20-3399
_publ_section_title
;
Tetranuclear Copper(II) Complex with Glucose-1-phosphate and Its Phosphate
Ester Exchange with ATP
;
_journal_name_full 'Inorganic Chemistry'
_journal_page_first 8
_journal_page_last 10
_journal_paper_doi 10.1021/ic0487631
_journal_volume 44
_journal_year 2005
_chemical_formula_sum 'C58 H69 Cu4 N10 O30.5 P2'
_chemical_formula_weight 1710.36
_space_group_IT_number 1
_symmetry_cell_setting triclinic
_symmetry_Int_Tables_number 1
_symmetry_space_group_name_Hall 'P 1'
_symmetry_space_group_name_H-M 'P 1'
_cell_angle_alpha 64.151(6)
_cell_angle_beta 82.562(9)
_cell_angle_gamma 73.240(8)
_cell_formula_units_Z 1
_cell_length_a 11.6421(2)
_cell_length_b 12.9269(1)
_cell_length_c 13.2228(1)
_cell_measurement_reflns_used 4356
_cell_measurement_temperature 153.2
_cell_measurement_theta_max 27.5
_cell_measurement_theta_min 3.1
_cell_volume 1714.79(12)
_computing_cell_refinement CRYSTALCLEAR
_computing_data_collection CRYSTALCLEAR
_computing_data_reduction 'teXsan Ver. 1.11'
_computing_molecular_graphics ORTEP-II
_computing_publication_material 'teXsan Ver. 1.11'
_computing_structure_refinement SHELXL97
_computing_structure_solution SIR92
_diffrn_detector_area_resol_mean 14.71
_diffrn_measured_fraction_theta_full 0.8430
_diffrn_measured_fraction_theta_max 0.8430
_diffrn_measurement_device_type 'Rigaku/MSC Mercury CCD'
_diffrn_measurement_method \w
_diffrn_radiation_type 'Mo K\a'
_diffrn_radiation_wavelength 0.7107
_diffrn_reflns_av_R_equivalents 0.016
_diffrn_reflns_limit_h_max 15
_diffrn_reflns_limit_h_min 0
_diffrn_reflns_limit_k_max 16
_diffrn_reflns_limit_k_min -15
_diffrn_reflns_limit_l_max 17
_diffrn_reflns_limit_l_min -16
_diffrn_reflns_number 9576
_diffrn_reflns_theta_full 25.90
_diffrn_reflns_theta_max 25.90
_exptl_absorpt_coefficient_mu 1.367
_exptl_absorpt_correction_T_max 1.000
_exptl_absorpt_correction_T_min 0.761
_exptl_absorpt_correction_type multi-scan
_exptl_absorpt_process_details 'Jacobson, R. (1998) Private communication'
_exptl_crystal_colour blue
_exptl_crystal_density_diffrn 1.656
_exptl_crystal_density_method 'not measured'
_exptl_crystal_description Prism
_exptl_crystal_size_max 0.250
_exptl_crystal_size_mid 0.250
_exptl_crystal_size_min 0.200
_refine_diff_density_max 1.69
_refine_diff_density_min -0.56
_refine_ls_abs_structure_Flack 0.05(2)
_refine_ls_extinction_method none
_refine_ls_goodness_of_fit_ref 0.987
_refine_ls_hydrogen_treatment noref
_refine_ls_number_parameters 642
_refine_ls_number_reflns 5037
_refine_ls_R_factor_gt 0.0498
_refine_ls_shift/su_max 0.1081
_refine_ls_structure_factor_coef Fsqd
_refine_ls_weighting_details 'w = 1/[\s^2^(Fo^2^) + (0.0840P)^2^] where P=(Fo^2^+2Fc^2^)/3'
_refine_ls_weighting_scheme calc
_refine_ls_wR_factor_ref 0.1438
_reflns_number_gt 5037
_reflns_number_total 5756
_reflns_threshold_expression >2.0sigma(I)
_cod_data_source_file ic0487631si20041105_085204_2.cif
_cod_data_source_block '[Cu4(Glc-1P)2(bpy)4(AcO)2](NO3)2'
_cod_original_cell_volume 1714.8(1)
_cod_original_sg_symbol_H-M 'P 1 '
_cod_original_formula_sum 'C58 H69 Cu4 N10 O30.50 P2 '
_cod_database_code 4308330

loop_
_symmetry_equiv_pos_as_xyz
x,y,z

loop_
_atom_site_label
_atom_site_type_symbol
_atom_site_fract_x
_atom_site_fract_y
_atom_site_fract_z
_atom_site_U_iso_or_equiv
_atom_site_adp_type
_atom_site_occupancy
_atom_site_calc_flag
_atom_site_refinement_flags
_atom_site_disorder_assembly
_atom_site_disorder_group
Cu(1) Cu 0.17624(8) 0.27628(8) 0.75875(7) 0.0188(3) Uani 1.00 d . . .
Cu(2) Cu 0.42379(8) 0.21818(8) 0.89759(8) 0.0220(3) Uani 1.00 d . . .
Cu(3) Cu 0.01531(8) 0.06222(9) 1.05411(8) 0.0221(3) Uani 1.00 d . . .
Cu(4) Cu 0.26551(8) 0.01064(8) 1.17388(7) 0.0196(3) Uani 1.00 d . . .
P(1) P 0.1701(2) 0.2710(2) 0.9970(2) 0.0175(5) Uani 1.00 d . . .
P(2) P 0.2629(2) 0.0110(2) 0.9393(2) 0.0186(5) Uani 1.00 d . . .
O(11) O 0.1001(5) 0.3667(5) 1.0459(5) 0.020(1) Uani 1.00 d . . .
O(12) O 0.2213(5) 0.4656(6) 1.1303(5) 0.029(1) Uani 1.00 d . . .
O(13) O 0.0184(6) 0.5915(6) 1.2144(5) 0.031(1) Uani 1.00 d . . .
O(14) O -0.2086(5) 0.5951(6) 1.1460(6) 0.036(2) Uani 1.00 d . . .
O(15) O -0.0073(5) 0.5532(5) 0.9212(5) 0.022(1) Uani 1.00 d . . .
O(16) O -0.2441(7) 0.5669(8) 0.8555(7) 0.058(2) Uani 1.00 d . . .
O(17) O 0.1128(5) 0.3097(5) 0.8855(5) 0.021(1) Uani 1.00 d . . .
O(18) O 0.3004(5) 0.2691(6) 0.9911(5) 0.020(1) Uani 1.00 d . . .
O(19) O 0.1451(5) 0.1553(5) 1.0849(5) 0.021(1) Uani 1.00 d . . .
O(21) O 0.3175(5) -0.0913(6) 0.8968(5) 0.024(1) Uani 1.00 d . . .
O(22) O 0.4399(6) -0.0874(6) 0.7019(5) 0.035(1) Uani 1.00 d . . .
O(23) O 0.4920(7) -0.3346(6) 0.7453(5) 0.037(2) Uani 1.00 d . . .
O(24) O 0.4002(6) -0.4783(6) 0.9729(5) 0.035(2) Uani 1.00 d . . .
O(25) O 0.4768(5) -0.2408(5) 1.0059(5) 0.022(1) Uani 1.00 d . . .
O(26) O 0.5806(6) -0.4822(6) 1.1636(5) 0.037(2) Uani 1.00 d . . .
O(27) O 0.3269(5) -0.0233(6) 1.0470(5) 0.022(1) Uani 1.00 d . . .
O(28) O 0.1289(5) 0.0152(6) 0.9524(5) 0.023(1) Uani 1.00 d . . .
O(29) O 0.2882(6) 0.1266(6) 0.8480(5) 0.026(1) Uani 1.00 d . . .
O(30) O 0.3446(6) 0.3448(6) 0.7566(5) 0.025(1) Uani 1.00 d . . .
O(31) O 0.4315(6) 0.4539(6) 0.7972(6) 0.032(2) Uani 1.00 d . . .
O(33) O 0.1060(5) -0.0652(5) 1.1878(5) 0.022(1) Uani 1.00 d . . .
O(35) O 0.0124(7) -0.1760(7) 1.1586(7) 0.041(2) Uani 1.00 d . . .
O(36) O 0.814(1) 0.2645(8) 0.4967(8) 0.077(3) Uani 1.00 d . . .
O(37) O 0.7433(9) 0.4580(9) 0.4243(10) 0.079(3) Uani 1.00 d . . .
O(38) O 0.8813(9) 0.3730(8) 0.3391(7) 0.067(3) Uani 1.00 d . . .
O(39) O 0.7482(8) -0.1185(9) 0.4540(7) 0.066(3) Uani 1.00 d . . .
O(40) O 0.7000(7) -0.1664(8) 0.6307(6) 0.054(2) Uani 1.00 d . . .
O(41) O 0.5707(8) -0.0363(8) 0.5009(9) 0.066(3) Uani 1.00 d . . .
O(42) O 0.5377(7) 0.4374(7) 0.5433(7) 0.05319(2) Uiso 1.00 d . . .
O(43) O 0.0149(8) 0.8515(8) 0.9330(7) 0.05835(3) Uiso 1.00 d . . .
O(44) O 0.999(3) -0.180(3) 0.561(2) 0.1147(1) Uiso 0.50 d P . .
N(1) N 0.0508(7) 0.4159(7) 0.6605(6) 0.020(2) Uani 1.00 d . . .
N(2) N 0.2212(7) 0.2603(7) 0.6141(6) 0.023(2) Uani 1.00 d . . .
N(3) N 0.5553(7) 0.1435(7) 0.8209(7) 0.025(2) Uani 1.00 d . . .
N(4) N 0.5335(7) 0.1127(7) 1.0274(7) 0.028(2) Uani 1.00 d . . .
N(5) N -0.1013(7) 0.1747(7) 0.9298(6) 0.023(2) Uani 1.00 d . . .
N(6) N -0.1134(7) 0.1247(8) 1.1427(7) 0.027(2) Uani 1.00 d . . .
N(7) N 0.2284(7) 0.0363(7) 1.3145(6) 0.024(2) Uani 1.00 d . . .
N(8) N 0.3961(7) -0.1208(7) 1.2709(6) 0.022(2) Uani 1.00 d . . .
N(13) N 0.8141(10) 0.3681(9) 0.4179(8) 0.044(2) Uani 1.00 d . . .
N(14) N 0.6725(9) -0.1070(9) 0.5298(9) 0.048(3) Uani 1.00 d . . .
C(1) C 0.3604(8) 0.4459(8) 0.7417(8) 0.02262(2) Uiso 1.00 d . . .
C(2) C 0.285(1) 0.557(1) 0.652(1) 0.04850(4) Uiso 1.00 d . . .
C(3) C 0.0914(8) -0.1690(9) 1.2110(8) 0.02414(3) Uiso 1.00 d . . .
C(4) C 0.1660(9) -0.2730(10) 1.2987(9) 0.03384(3) Uiso 1.00 d . . .
C(11) C 0.0988(7) 0.4876(7) 0.9825(6) 0.01757(2) Uiso 1.00 d . . .
C(12) C 0.1163(7) 0.5365(8) 1.0646(7) 0.02303(2) Uiso 1.00 d . . .
C(13) C 0.0081(8) 0.5412(8) 1.1407(7) 0.02220(2) Uiso 1.00 d . . .
C(14) C -0.1064(7) 0.6026(8) 1.0747(7) 0.02483(2) Uiso 1.00 d . . .
C(15) C -0.1134(7) 0.5538(8) 0.9905(7) 0.02554(2) Uiso 1.00 d . . .
C(16) C -0.2156(8) 0.6290(9) 0.9114(8) 0.03297(3) Uiso 1.00 d . . .
C(21) C 0.4433(7) -0.1452(7) 0.9013(7) 0.02237(2) Uiso 1.00 d . . .
C(22) C 0.4800(7) -0.1865(8) 0.8078(7) 0.02220(2) Uiso 1.00 d . . .
C(23) C 0.4328(8) -0.2913(8) 0.8272(7) 0.02452(2) Uiso 1.00 d . . .
C(24) C 0.4597(7) -0.3867(8) 0.9449(7) 0.02489(2) Uiso 1.00 d . . .
C(25) C 0.4210(7) -0.3350(8) 1.0308(7) 0.02254(2) Uiso 1.00 d . . .
C(26) C 0.4559(8) -0.4232(8) 1.1522(8) 0.02832(2) Uiso 1.00 d . . .
C(31) C -0.0348(8) 0.4872(9) 0.6929(8) 0.02806(3) Uiso 1.00 d . . .
C(32) C -0.1194(9) 0.5818(9) 0.6201(9) 0.03274(3) Uiso 1.00 d . . .
C(33) C -0.1131(8) 0.5995(9) 0.5079(8) 0.02971(3) Uiso 1.00 d . . .
C(34) C -0.0237(9) 0.5230(9) 0.4723(8) 0.03104(3) Uiso 1.00 d . . .
C(35) C 0.0573(8) 0.4340(9) 0.5499(8) 0.02462(2) Uiso 1.00 d . . .
C(36) C 0.1577(7) 0.3510(8) 0.5222(7) 0.01896(2) Uiso 1.00 d . . .
C(37) C 0.1912(9) 0.3638(9) 0.4143(8) 0.03191(3) Uiso 1.00 d . . .
C(38) C 0.2912(8) 0.2849(9) 0.3974(8) 0.03167(3) Uiso 1.00 d . . .
C(39) C 0.3540(8) 0.1913(9) 0.4911(8) 0.02974(3) Uiso 1.00 d . . .
C(40) C 0.3147(8) 0.1798(8) 0.5986(8) 0.02572(3) Uiso 1.00 d . . .
C(41) C 0.5582(9) 0.1672(10) 0.7132(9) 0.03542(3) Uiso 1.00 d . . .
C(42) C 0.6465(9) 0.102(1) 0.6670(9) 0.04077(3) Uiso 1.00 d . . .
C(43) C 0.731(1) 0.011(1) 0.739(1) 0.04788(3) Uiso 1.00 d . . .
C(44) C 0.7319(9) -0.0142(9) 0.8473(8) 0.03551(3) Uiso 1.00 d . . .
C(45) C 0.6423(8) 0.0543(9) 0.8893(8) 0.02972(3) Uiso 1.00 d . . .
C(46) C 0.6328(9) 0.0400(9) 1.0066(8) 0.03060(3) Uiso 1.00 d . . .
C(47) C 0.7178(9) -0.0387(9) 1.0917(9) 0.03711(3) Uiso 1.00 d . . .
C(48) C 0.6997(10) -0.0395(10) 1.1957(9) 0.04090(3) Uiso 1.00 d . . .
C(49) C 0.5989(9) 0.0342(10) 1.2208(9) 0.04020(3) Uiso 1.00 d . . .
C(50) C 0.5187(9) 0.1122(9) 1.1311(8) 0.03134(3) Uiso 1.00 d . . .
C(51) C -0.0922(8) 0.1873(8) 0.8246(8) 0.02705(2) Uiso 1.00 d . . .
C(52) C -0.1781(8) 0.2663(8) 0.7448(8) 0.02793(2) Uiso 1.00 d . . .
C(53) C -0.2774(8) 0.3343(9) 0.7772(8) 0.03138(3) Uiso 1.00 d . . .
C(54) C -0.2881(8) 0.3264(9) 0.8839(8) 0.02873(2) Uiso 1.00 d . . .
C(55) C -0.1965(8) 0.2429(8) 0.9617(8) 0.02358(2) Uiso 1.00 d . . .
C(56) C -0.1977(8) 0.2192(8) 1.0814(8) 0.02442(2) Uiso 1.00 d . . .
C(57) C -0.2833(9) 0.2863(9) 1.1312(9) 0.03450(3) Uiso 1.00 d . . .
C(58) C -0.2767(9) 0.2552(10) 1.2405(9) 0.03790(3) Uiso 1.00 d . . .
C(59) C -0.1908(9) 0.1518(10) 1.3071(9) 0.03743(3) Uiso 1.00 d . . .
C(60) C -0.1107(8) 0.0898(9) 1.2553(8) 0.02819(3) Uiso 1.00 d . . .
C(61) C 0.1338(8) 0.1193(9) 1.3282(8) 0.02873(3) Uiso 1.00 d . . .
C(62) C 0.0997(9) 0.1194(9) 1.4299(9) 0.03487(3) Uiso 1.00 d . . .
C(63) C 0.1666(10) 0.030(1) 1.5216(9) 0.04403(3) Uiso 1.00 d . . .
C(64) C 0.2656(9) -0.0538(9) 1.5099(8) 0.03305(3) Uiso 1.00 d . . .
C(65) C 0.2927(9) -0.0482(9) 1.4030(8) 0.03283(3) Uiso 1.00 d . . .
C(66) C 0.3935(8) -0.1367(8) 1.3776(8) 0.02339(2) Uiso 1.00 d . . .
C(67) C 0.4786(9) -0.2256(9) 1.4565(8) 0.03268(3) Uiso 1.00 d . . .
C(68) C 0.5674(9) -0.2967(10) 1.4210(9) 0.03552(3) Uiso 1.00 d . . .
C(69) C 0.5712(9) -0.2820(10) 1.3103(9) 0.03395(3) Uiso 1.00 d . . .
C(70) C 0.4846(8) -0.1936(9) 1.2385(8) 0.02519(2) Uiso 1.00 d . . .
C(71) C 0.4601(10) 0.449(1) 0.4592(10) 0.04421(3) Uiso 1.00 d . . .
C(72) C 0.060(1) 0.866(1) 0.823(1) 0.05834(4) Uiso 1.00 d . . .
H(1) H 0.1632 0.4928 0.9318 0.0208 Uiso 1.00 calc . . .
H(2) H 0.1225 0.6166 1.0240 0.0254 Uiso 1.00 calc . . .
H(3) H 0.0047 0.4611 1.1876 0.0258 Uiso 1.00 calc . . .
H(4) H -0.1092 0.6852 1.0346 0.0287 Uiso 1.00 calc . . .
H(5) H -0.1234 0.4746 1.0315 0.0307 Uiso 1.00 calc . . .
H(6) H 0.4837 -0.0873 0.8917 0.0269 Uiso 1.00 calc . . .
H(7) H 0.5644 -0.2109 0.8069 0.0276 Uiso 1.00 calc . . .
H(8) H 0.3474 -0.2633 0.8163 0.0281 Uiso 1.00 calc . . .
H(9) H 0.5435 -0.4204 0.9518 0.0291 Uiso 1.00 calc . . .
H(10) H 0.3353 -0.3029 1.0283 0.0261 Uiso 1.00 calc . . .
H(11) H -0.1939 0.6989 0.8586 0.0447 Uiso 1.00 calc . . .
H(12) H -0.2840 0.6532 0.9540 0.0447 Uiso 1.00 calc . . .
H(13) H 0.4111 -0.4810 1.1766 0.0317 Uiso 1.00 calc . . .
H(14) H 0.4345 -0.3806 1.1990 0.0317 Uiso 1.00 calc . . .
H(15) H -0.0391 0.4725 0.7714 0.0296 Uiso 1.00 calc . . .
H(16) H -0.1793 0.6347 0.6468 0.0373 Uiso 1.00 calc . . .
H(17) H -0.1713 0.6627 0.4572 0.0384 Uiso 1.00 calc . . .
H(18) H -0.0193 0.5332 0.3971 0.0341 Uiso 1.00 calc . . .
H(19) H 0.1446 0.4263 0.3545 0.0378 Uiso 1.00 calc . . .
H(20) H 0.3128 0.2947 0.3243 0.0317 Uiso 1.00 calc . . .
H(21) H 0.4222 0.1348 0.4831 0.0355 Uiso 1.00 calc . . .
H(22) H 0.3544 0.1150 0.6619 0.0276 Uiso 1.00 calc . . .
H(23) H 0.4981 0.2335 0.6665 0.0413 Uiso 1.00 calc . . .
H(24) H 0.6469 0.1158 0.5924 0.0514 Uiso 1.00 calc . . .
H(25) H 0.7917 -0.0363 0.7126 0.0575 Uiso 1.00 calc . . .
H(26) H 0.7903 -0.0773 0.8978 0.0385 Uiso 1.00 calc . . .
H(27) H 0.7859 -0.0901 1.0776 0.0433 Uiso 1.00 calc . . .
H(28) H 0.7545 -0.0920 1.2529 0.0443 Uiso 1.00 calc . . .
H(29) H 0.5843 0.0339 1.2954 0.0460 Uiso 1.00 calc . . .
H(30) H 0.4508 0.1701 1.1432 0.0347 Uiso 1.00 calc . . .
H(31) H -0.0240 0.1423 0.8037 0.0314 Uiso 1.00 calc . . .
H(32) H -0.1702 0.2760 0.6699 0.0298 Uiso 1.00 calc . . .
H(33) H -0.3413 0.3875 0.7266 0.0335 Uiso 1.00 calc . . .
H(34) H -0.3555 0.3779 0.9059 0.0299 Uiso 1.00 calc . . .
H(35) H -0.3451 0.3546 1.0873 0.0386 Uiso 1.00 calc . . .
H(36) H -0.3330 0.3000 1.2777 0.0444 Uiso 1.00 calc . . .
H(37) H -0.1905 0.1258 1.3869 0.0409 Uiso 1.00 calc . . .
H(38) H -0.0505 0.0235 1.2992 0.0338 Uiso 1.00 calc . . .
H(39) H 0.0877 0.1799 1.2641 0.0341 Uiso 1.00 calc . . .
H(40) H 0.0300 0.1777 1.4402 0.0402 Uiso 1.00 calc . . .
H(41) H 0.1439 0.0343 1.5919 0.0537 Uiso 1.00 calc . . .
H(42) H 0.3087 -0.1130 1.5754 0.0392 Uiso 1.00 calc . . .
H(43) H 0.4761 -0.2358 1.5333 0.0377 Uiso 1.00 calc . . .
H(44) H 0.6259 -0.3585 1.4745 0.0399 Uiso 1.00 calc . . .
H(45) H 0.6313 -0.3310 1.2855 0.0383 Uiso 1.00 calc . . .
H(46) H 0.4860 -0.1805 1.1625 0.0303 Uiso 1.00 calc . . .
H(47) H 0.3015 0.6279 0.6475 0.0603 Uiso 1.00 calc . . .
H(48) H 0.2942 0.5558 0.5816 0.0603 Uiso 1.00 calc . . .
H(49) H 0.1990 0.5654 0.6729 0.0603 Uiso 1.00 calc . . .
H(50) H 0.1511 -0.2649 1.3702 0.0394 Uiso 1.00 calc . . .
H(51) H 0.1469 -0.3432 1.3099 0.0394 Uiso 1.00 calc . . .
H(52) H 0.2482 -0.2788 1.2816 0.0394 Uiso 1.00 calc . . .

loop_
_atom_site_aniso_label
_atom_site_aniso_U_11
_atom_site_aniso_U_22
_atom_site_aniso_U_33
_atom_site_aniso_U_12
_atom_site_aniso_U_13
_atom_site_aniso_U_23
Cu(1) 0.0207(5) 0.0155(6) 0.0181(5) -0.0001(4) -0.0051(4) -0.0067(5)
Cu(2) 0.0177(5) 0.0202(7) 0.0269(6) -0.0015(5) -0.0014(4) -0.0107(5)
Cu(3) 0.0187(5) 0.0196(7) 0.0270(6) -0.0019(5) -0.0037(4) -0.0100(5)
Cu(4) 0.0220(6) 0.0183(6) 0.0188(5) -0.0033(5) -0.0038(4) -0.0082(5)
P(1) 0.019(1) 0.016(1) 0.017(1) -0.0024(9) -0.0014(8) -0.008(1)
P(2) 0.021(1) 0.016(1) 0.019(1) 0.0003(9) -0.0027(8) -0.009(1)
O(11) 0.022(3) 0.014(3) 0.022(3) -0.003(2) 0.002(2) -0.008(3)
O(12) 0.024(3) 0.036(4) 0.025(3) -0.004(3) -0.009(2) -0.010(3)
O(13) 0.045(4) 0.029(4) 0.026(3) -0.009(3) -0.005(3) -0.016(3)
O(14) 0.024(3) 0.052(4) 0.033(4) 0.000(3) 0.002(3) -0.026(3)
O(15) 0.020(3) 0.023(3) 0.023(3) 0.000(2) -0.003(2) -0.013(3)
O(16) 0.047(4) 0.081(6) 0.057(5) -0.007(4) -0.004(4) -0.045(5)
O(17) 0.022(3) 0.018(4) 0.022(3) -0.001(3) -0.006(2) -0.008(3)
O(18) 0.016(3) 0.022(4) 0.024(3) 0.000(3) -0.001(2) -0.013(3)
O(19) 0.021(3) 0.015(3) 0.026(3) -0.001(3) -0.003(2) -0.010(3)
O(21) 0.020(3) 0.023(4) 0.026(3) 0.006(3) -0.008(2) -0.014(3)
O(22) 0.048(4) 0.023(4) 0.026(3) -0.002(3) -0.011(3) -0.004(3)
O(23) 0.064(5) 0.038(4) 0.020(3) -0.025(4) 0.011(3) -0.018(3)
O(24) 0.047(4) 0.043(4) 0.031(4) -0.026(3) 0.011(3) -0.024(3)
O(25) 0.027(3) 0.018(3) 0.021(3) -0.003(2) -0.008(2) -0.008(3)
O(26) 0.042(4) 0.029(4) 0.029(4) 0.007(3) -0.014(3) -0.009(3)
O(27) 0.022(3) 0.020(4) 0.019(3) 0.001(3) -0.001(2) -0.006(3)
O(28) 0.023(3) 0.024(4) 0.024(3) -0.005(3) -0.005(2) -0.012(3)
O(29) 0.026(3) 0.022(4) 0.020(3) -0.004(3) -0.001(3) -0.002(3)
O(30) 0.024(3) 0.025(4) 0.026(3) -0.004(3) 0.000(3) -0.011(3)
O(31) 0.032(4) 0.032(4) 0.042(4) -0.012(3) 0.005(3) -0.024(4)
O(33) 0.020(3) 0.012(3) 0.028(4) -0.002(3) -0.003(3) -0.004(3)
O(35) 0.042(4) 0.030(4) 0.050(5) -0.012(3) -0.019(3) -0.011(4)
O(36) 0.129(9) 0.053(6) 0.053(6) -0.040(6) 0.038(6) -0.026(5)
O(37) 0.065(6) 0.052(6) 0.116(9) -0.006(5) 0.007(6) -0.039(6)
O(38) 0.078(6) 0.057(6) 0.048(5) -0.023(5) 0.030(5) -0.011(5)
O(39) 0.050(5) 0.075(7) 0.043(5) 0.010(4) 0.003(4) -0.015(5)
O(40) 0.058(5) 0.056(5) 0.032(4) -0.002(4) 0.004(4) -0.012(4)
O(41) 0.046(5) 0.062(6) 0.093(7) 0.015(4) -0.004(5) -0.052(6)
N(1) 0.022(4) 0.019(4) 0.015(4) -0.005(3) -0.002(3) -0.003(3)
N(2) 0.028(4) 0.020(4) 0.018(4) -0.006(3) -0.004(3) -0.006(3)
N(3) 0.020(4) 0.028(5) 0.035(4) -0.007(3) 0.005(3) -0.022(4)
N(4) 0.020(4) 0.017(4) 0.043(5) -0.005(3) -0.001(3) -0.008(4)
N(5) 0.021(4) 0.026(5) 0.022(4) -0.011(3) -0.004(3) -0.006(4)
N(6) 0.024(4) 0.024(5) 0.030(4) -0.006(3) -0.004(3) -0.006(4)
N(7) 0.029(4) 0.028(5) 0.022(4) -0.012(3) -0.001(3) -0.014(4)
N(8) 0.026(4) 0.020(5) 0.019(4) -0.008(3) -0.011(3) -0.003(4)
N(13) 0.058(6) 0.043(6) 0.040(5) -0.024(5) 0.000(5) -0.016(5)
N(14) 0.042(5) 0.049(7) 0.062(7) -0.009(5) -0.001(5) -0.034(6)

loop_
_atom_type_symbol
_atom_type_description
_atom_type_scat_dispersion_real
_atom_type_scat_dispersion_imag
_atom_type_scat_source
C C 0.003 0.002
;International Tables for Crystallography
(1992, Vol. C, Tables 4.2.6.8 and 6.1.1.4)
;
H H 0.000 0.000
;International Tables for Crystallography
(1992, Vol. C, Table 6.1.1.4)
;
Cu Cu 0.320 1.265
;International Tables for Crystallography
(1992, Vol. C, Tables 4.2.6.8 and 6.1.1.4)
;
N N 0.006 0.003
;International Tables for Crystallography
(1992, Vol. C, Tables 4.2.6.8 and 6.1.1.4)
;
O O 0.011 0.006
;International Tables for Crystallography
(1992, Vol. C, Tables 4.2.6.8 and 6.1.1.4)
;
P P 0.102 0.094
;International Tables for Crystallography
(1992, Vol. C, Tables 4.2.6.8 and 6.1.1.4)
;

loop_
_geom_angle_atom_site_label_1
_geom_angle_atom_site_label_2
_geom_angle_atom_site_label_3
_geom_angle
_geom_angle_site_symmetry_1
_geom_angle_site_symmetry_2
_geom_angle_site_symmetry_3
_geom_angle_publ_flag
O(17) Cu(1) O(29) 94.1(3) . . . yes
O(17) Cu(1) O(30) 89.8(3) . . . yes
O(17) Cu(1) N(1) 90.1(3) . . . yes
O(17) Cu(1) N(2) 171.5(2) . . . yes
O(29) Cu(1) O(30) 79.7(3) . . . yes
O(29) Cu(1) N(1) 171.7(4) . . . yes
O(29) Cu(1) N(2) 94.1(3) . . . yes
O(30) Cu(1) N(1) 107.6(3) . . . yes
O(30) Cu(1) N(2) 93.7(3) . . . yes
N(1) Cu(1) N(2) 81.5(3) . . . yes
O(18) Cu(2) O(29) 91.0(3) . . . yes
O(18) Cu(2) O(30) 93.1(2) . . . yes
O(18) Cu(2) N(3) 171.7(2) . . . yes
O(18) Cu(2) N(4) 92.4(3) . . . yes
O(29) Cu(2) O(30) 75.3(3) . . . yes
O(29) Cu(2) N(3) 87.9(3) . . . yes
O(29) Cu(2) N(4) 117.3(3) . . . yes
O(30) Cu(2) N(3) 94.5(3) . . . yes
O(30) Cu(2) N(4) 166.2(3) . . . yes
N(3) Cu(2) N(4) 80.8(3) . . . yes
O(19) Cu(3) O(28) 91.2(3) . . . yes
O(19) Cu(3) O(33) 77.3(3) . . . yes
O(19) Cu(3) N(5) 112.5(3) . . . yes
O(19) Cu(3) N(6) 90.9(4) . . . yes
O(28) Cu(3) O(33) 92.7(3) . . . yes
O(28) Cu(3) N(5) 92.0(3) . . . yes
O(28) Cu(3) N(6) 173.1(3) . . . yes
O(33) Cu(3) N(5) 169.0(3) . . . yes
O(33) Cu(3) N(6) 94.2(3) . . . yes
N(5) Cu(3) N(6) 81.1(3) . . . yes
O(19) Cu(4) O(27) 93.6(3) . . . yes
O(19) Cu(4) O(33) 79.1(2) . . . yes
O(19) Cu(4) N(7) 93.7(3) . . . yes
O(19) Cu(4) N(8) 171.5(4) . . . yes
O(27) Cu(4) O(33) 90.9(3) . . . yes
O(27) Cu(4) N(7) 170.9(3) . . . yes
O(27) Cu(4) N(8) 91.2(3) . . . yes
O(33) Cu(4) N(7) 95.8(3) . . . yes
O(33) Cu(4) N(8) 107.9(3) . . . yes
N(7) Cu(4) N(8) 81.0(3) . . . yes
O(11) P(1) O(17) 106.8(3) . . . yes
O(11) P(1) O(18) 106.4(4) . . . yes
O(11) P(1) O(19) 103.1(3) . . . yes
O(17) P(1) O(18) 115.2(4) . . . yes
O(17) P(1) O(19) 111.7(4) . . . yes
O(18) P(1) O(19) 112.6(3) . . . yes
O(21) P(2) O(27) 108.2(3) . . . yes
O(21) P(2) O(28) 102.7(4) . . . yes
O(21) P(2) O(29) 107.6(4) . . . yes
O(27) P(2) O(28) 115.3(4) . . . yes
O(27) P(2) O(29) 109.5(4) . . . yes
O(28) P(2) O(29) 113.0(3) . . . yes
P(1) O(11) C(11) 119.1(5) . . . yes
C(11) O(15) C(15) 113.5(6) . . . yes
Cu(1) O(17) P(1) 130.2(3) . . . yes
Cu(2) O(18) P(1) 127.7(5) . . . yes
Cu(3) O(19) Cu(4) 97.6(3) . . . yes
Cu(3) O(19) P(1) 123.2(4) . . . yes
Cu(4) O(19) P(1) 126.1(4) . . . yes
P(2) O(21) C(21) 120.9(7) . . . yes
C(21) O(25) C(25) 113.1(7) . . . yes
Cu(4) O(27) P(2) 128.8(4) . . . yes
Cu(3) O(28) P(2) 127.8(5) . . . yes
Cu(1) O(29) Cu(2) 96.0(3) . . . yes
Cu(1) O(29) P(2) 129.5(4) . . . yes
Cu(2) O(29) P(2) 117.8(4) . . . yes
Cu(1) O(30) Cu(2) 100.2(3) . . . yes
Cu(1) O(30) C(1) 134.9(5) . . . yes
Cu(2) O(30) C(1) 109.4(6) . . . yes
Cu(3) O(33) Cu(4) 99.2(3) . . . yes
Cu(3) O(33) C(3) 112.8(6) . . . yes
Cu(4) O(33) C(3) 136.0(5) . . . yes
Cu(1) N(1) C(31) 126.2(6) . . . yes
Cu(1) N(1) C(35) 114.4(6) . . . yes
C(31) N(1) C(35) 119.4(7) . . . yes
Cu(1) N(2) C(36) 114.7(6) . . . yes
Cu(1) N(2) C(40) 125.7(6) . . . yes
C(36) N(2) C(40) 119.1(8) . . . yes
Cu(2) N(3) C(41) 125.3(6) . . . yes
Cu(2) N(3) C(45) 115.0(7) . . . yes
C(41) N(3) C(45) 119.4(9) . . . yes
Cu(2) N(4) C(46) 115.6(8) . . . yes
Cu(2) N(4) C(50) 125.7(6) . . . yes
C(46) N(4) C(50) 118.6(8) . . . yes
Cu(3) N(5) C(51) 126.7(6) . . . yes
Cu(3) N(5) C(55) 113.5(6) . . . yes
C(51) N(5) C(55) 119.8(7) . . . yes
Cu(3) N(6) C(56) 114.6(7) . . . yes
Cu(3) N(6) C(60) 125.0(6) . . . yes
C(56) N(6) C(60) 119.6(9) . . . yes
Cu(4) N(7) C(61) 124.9(6) . . . yes
Cu(4) N(7) C(65) 114.4(7) . . . yes
C(61) N(7) C(65) 119.8(9) . . . yes
Cu(4) N(8) C(66) 115.8(6) . . . yes
Cu(4) N(8) C(70) 126.1(7) . . . yes
C(66) N(8) C(70) 118.2(7) . . . yes
O(36) N(13) O(37) 119(1) . . . yes
O(36) N(13) O(38) 117(1) . . . yes
O(37) N(13) O(38) 122.9(10) . . . yes
O(39) N(14) O(40) 119.8(8) . . . yes
O(39) N(14) O(41) 119.1(10) . . . yes
O(40) N(14) O(41) 121(1) . . . yes
O(30) C(1) O(31) 122.9(7) . . . yes
O(30) C(1) C(2) 116(1) . . . yes
O(31) C(1) C(2) 120(1) . . . yes
O(33) C(3) O(35) 119.1(7) . . . yes
O(33) C(3) C(4) 118(1) . . . yes
O(35) C(3) C(4) 122(1) . . . yes
O(11) C(11) O(15) 111.9(7) . . . yes
O(11) C(11) C(12) 107.4(6) . . . yes
O(15) C(11) C(12) 111.6(7) . . . yes
O(12) C(12) C(11) 111.0(7) . . . yes
O(12) C(12) C(13) 109.8(7) . . . yes
C(11) C(12) C(13) 110.3(8) . . . yes
O(13) C(13) C(12) 112.0(9) . . . yes
O(13) C(13) C(14) 112.3(8) . . . yes
C(12) C(13) C(14) 111.5(7) . . . yes
O(14) C(14) C(13) 111.7(7) . . . yes
O(14) C(14) C(15) 109.6(8) . . . yes
C(13) C(14) C(15) 112.1(8) . . . yes
O(15) C(15) C(14) 111.1(8) . . . yes
O(15) C(15) C(16) 105.7(7) . . . yes
C(14) C(15) C(16) 111.8(8) . . . yes
O(16) C(16) C(15) 111.6(8) . . . yes
O(21) C(21) O(25) 111.4(6) . . . yes
O(21) C(21) C(22) 110.1(8) . . . yes
O(25) C(21) C(22) 110.3(7) . . . yes
O(22) C(22) C(21) 109.0(7) . . . yes
O(22) C(22) C(23) 111.6(8) . . . yes
C(21) C(22) C(23) 112.0(7) . . . yes
O(23) C(23) C(22) 105.9(7) . . . yes
O(23) C(23) C(24) 111.0(7) . . . yes
C(22) C(23) C(24) 110.9(9) . . . yes
O(24) C(24) C(23) 112.8(9) . . . yes
O(24) C(24) C(25) 107.2(7) . . . yes
C(23) C(24) C(25) 111.1(8) . . . yes
O(25) C(25) C(24) 109.8(7) . . . yes
O(25) C(25) C(26) 105.6(8) . . . yes
C(24) C(25) C(26) 114.8(7) . . . yes
O(26) C(26) C(25) 112.5(7) . . . yes
N(1) C(31) C(32) 123.1(10) . . . yes
C(31) C(32) C(33) 117.4(10) . . . yes
C(32) C(33) C(34) 120.2(8) . . . yes
C(33) C(34) C(35) 117(1) . . . yes
N(1) C(35) C(34) 122.0(9) . . . yes
N(1) C(35) C(36) 114.9(7) . . . yes
C(34) C(35) C(36) 123.1(10) . . . yes
N(2) C(36) C(35) 114.0(8) . . . yes
N(2) C(36) C(37) 121.6(8) . . . yes
C(35) C(36) C(37) 124.3(7) . . . yes
C(36) C(37) C(38) 119.6(8) . . . yes
C(37) C(38) C(39) 118.6(9) . . . yes
C(38) C(39) C(40) 119.8(9) . . . yes
N(2) C(40) C(39) 121.2(7) . . . yes
N(3) C(41) C(42) 122.3(8) . . . yes
C(41) C(42) C(43) 116(1) . . . yes
C(42) C(43) C(44) 122(1) . . . yes
C(43) C(44) C(45) 118.6(9) . . . yes
N(3) C(45) C(44) 120.4(10) . . . yes
N(3) C(45) C(46) 114.5(9) . . . yes
C(44) C(45) C(46) 125.2(8) . . . yes
N(4) C(46) C(45) 113.4(8) . . . yes
N(4) C(46) C(47) 121(1) . . . yes
C(45) C(46) C(47) 125.5(9) . . . yes
C(46) C(47) C(48) 119.3(10) . . . yes
C(47) C(48) C(49) 121.7(9) . . . yes
C(48) C(49) C(50) 115(1) . . . yes
N(4) C(50) C(49) 123.4(9) . . . yes
N(5) C(51) C(52) 122.7(9) . . . yes
C(51) C(52) C(53) 118.1(10) . . . yes
C(52) C(53) C(54) 120.9(8) . . . yes
C(53) C(54) C(55) 118.0(9) . . . yes
N(5) C(55) C(54) 120.6(9) . . . yes
N(5) C(55) C(56) 114.7(7) . . . yes
C(54) C(55) C(56) 124.7(8) . . . yes
N(6) C(56) C(55) 114.4(9) . . . yes
N(6) C(56) C(57) 121.1(9) . . . yes
C(55) C(56) C(57) 124.4(7) . . . yes
C(56) C(57) C(58) 119.0(8) . . . yes
C(57) C(58) C(59) 120(1) . . . yes
C(58) C(59) C(60) 118(1) . . . yes
N(6) C(60) C(59) 121.5(8) . . . yes
N(7) C(61) C(62) 122.6(8) . . . yes
C(61) C(62) C(63) 117.0(10) . . . yes
C(62) C(63) C(64) 121(1) . . . yes
C(63) C(64) C(65) 117.3(9) . . . yes
N(7) C(65) C(64) 121.5(9) . . . yes
N(7) C(65) C(66) 114.9(9) . . . yes
C(64) C(65) C(66) 123.5(8) . . . yes
N(8) C(66) C(65) 113.3(7) . . . yes
N(8) C(66) C(67) 122.7(9) . . . yes
C(65) C(66) C(67) 124.0(10) . . . yes
C(66) C(67) C(68) 117(1) . . . yes
C(67) C(68) C(69) 120.4(9) . . . yes
C(68) C(69) C(70) 118(1) . . . yes
N(8) C(70) C(69) 122.6(10) . . . yes

loop_
_geom_bond_atom_site_label_1
_geom_bond_atom_site_label_2
_geom_bond_distance
_geom_bond_site_symmetry_1
_geom_bond_site_symmetry_2
_geom_bond_publ_flag
Cu(1) O(17) 1.915(7) . . yes
Cu(1) O(29) 1.947(5) . . yes
Cu(1) O(30) 2.364(8) . . yes
Cu(1) N(1) 2.001(6) . . yes
Cu(1) N(2) 2.000(9) . . yes
Cu(2) O(18) 1.931(6) . . yes
Cu(2) O(29) 2.519(9) . . yes
Cu(2) O(30) 1.979(6) . . yes
Cu(2) N(3) 1.976(8) . . yes
Cu(2) N(4) 1.989(8) . . yes
Cu(3) O(19) 2.352(8) . . yes
Cu(3) O(28) 1.928(7) . . yes
Cu(3) O(33) 1.973(5) . . yes
Cu(3) N(5) 2.004(7) . . yes
Cu(3) N(6) 1.985(9) . . yes
Cu(4) O(19) 1.960(5) . . yes
Cu(4) O(27) 1.915(7) . . yes
Cu(4) O(33) 2.291(8) . . yes
Cu(4) N(7) 2.000(9) . . yes
Cu(4) N(8) 1.989(7) . . yes
P(1) O(11) 1.610(8) . . yes
P(1) O(17) 1.513(7) . . yes
P(1) O(18) 1.503(7) . . yes
P(1) O(19) 1.523(6) . . yes
P(2) O(21) 1.595(8) . . yes
P(2) O(27) 1.521(7) . . yes
P(2) O(28) 1.535(7) . . yes
P(2) O(29) 1.538(6) . . yes
O(11) C(11) 1.412(10) . . yes
O(12) C(12) 1.422(9) . . yes
O(13) C(13) 1.42(2) . . yes
O(14) C(14) 1.42(1) . . yes
O(15) C(11) 1.399(9) . . yes
O(15) C(15) 1.44(1) . . yes
O(16) C(16) 1.43(2) . . yes
O(21) C(21) 1.425(9) . . yes
O(22) C(22) 1.442(9) . . yes
O(23) C(23) 1.44(1) . . yes
O(24) C(24) 1.43(1) . . yes
O(25) C(21) 1.401(8) . . yes
O(25) C(25) 1.44(1) . . yes
O(26) C(26) 1.43(1) . . yes
O(30) C(1) 1.30(1) . . yes
O(31) C(1) 1.23(1) . . yes
O(33) C(3) 1.30(1) . . yes
O(35) C(3) 1.27(2) . . yes
O(36) N(13) 1.29(1) . . yes
O(37) N(13) 1.25(2) . . yes
O(38) N(13) 1.21(1) . . yes
O(39) N(14) 1.28(1) . . yes
O(40) N(14) 1.24(1) . . yes
O(41) N(14) 1.25(1) . . yes
O(42) C(71) 1.45(2) . . yes
O(43) C(72) 1.43(2) . . yes
N(1) C(31) 1.32(1) . . yes
N(1) C(35) 1.37(1) . . yes
N(2) C(36) 1.374(10) . . yes
N(2) C(40) 1.34(1) . . yes
N(3) C(41) 1.32(1) . . yes
N(3) C(45) 1.35(1) . . yes
N(4) C(46) 1.35(1) . . yes
N(4) C(50) 1.36(2) . . yes
N(5) C(51) 1.32(1) . . yes
N(5) C(55) 1.35(1) . . yes
N(6) C(56) 1.33(1) . . yes
N(6) C(60) 1.36(1) . . yes
N(7) C(61) 1.35(1) . . yes
N(7) C(65) 1.33(1) . . yes
N(8) C(66) 1.33(1) . . yes
N(8) C(70) 1.35(1) . . yes
C(1) C(2) 1.52(1) . . yes
C(3) C(4) 1.46(1) . . yes
C(11) C(12) 1.53(2) . . yes
C(12) C(13) 1.51(1) . . yes
C(13) C(14) 1.50(1) . . yes
C(14) C(15) 1.52(2) . . yes
C(15) C(16) 1.49(1) . . yes
C(21) C(22) 1.52(1) . . yes
C(22) C(23) 1.51(2) . . yes
C(23) C(24) 1.51(1) . . yes
C(24) C(25) 1.51(2) . . yes
C(25) C(26) 1.53(1) . . yes
C(31) C(32) 1.38(1) . . yes
C(32) C(33) 1.39(2) . . yes
C(33) C(34) 1.40(2) . . yes
C(34) C(35) 1.36(1) . . yes
C(35) C(36) 1.47(1) . . yes
C(36) C(37) 1.38(1) . . yes
C(37) C(38) 1.38(1) . . yes
C(38) C(39) 1.40(1) . . yes
C(39) C(40) 1.39(1) . . yes
C(41) C(42) 1.39(2) . . yes
C(42) C(43) 1.36(1) . . yes
C(43) C(44) 1.32(2) . . yes
C(44) C(45) 1.39(2) . . yes
C(45) C(46) 1.47(2) . . yes
C(46) C(47) 1.41(1) . . yes
C(47) C(48) 1.36(2) . . yes
C(48) C(49) 1.39(2) . . yes
C(49) C(50) 1.41(1) . . yes
C(51) C(52) 1.38(1) . . yes
C(52) C(53) 1.38(1) . . yes
C(53) C(54) 1.36(2) . . yes
C(54) C(55) 1.42(1) . . yes
C(55) C(56) 1.47(1) . . yes
C(56) C(57) 1.42(2) . . yes
C(57) C(58) 1.33(2) . . yes
C(58) C(59) 1.41(1) . . yes
C(59) C(60) 1.37(2) . . yes
C(61) C(62) 1.35(2) . . yes
C(62) C(63) 1.38(1) . . yes
C(63) C(64) 1.38(1) . . yes
C(64) C(65) 1.38(2) . . yes
C(65) C(66) 1.50(1) . . yes
C(66) C(67) 1.40(1) . . yes
C(67) C(68) 1.35(2) . . yes
C(68) C(69) 1.39(2) . . yes
C(69) C(70) 1.36(1) . . yes
